data_7201012
loop_
_publ_author_name
'Perles, Josefina'
'Snejko, Natalia'
'Iglesias, Marta'
'Monge, M. \'Angeles'

_publ_section_title
;
 3D scandium and yttrium arenedisulfonate MOF materials as highly
 thermally stable bifunctional heterogeneous catalysts
;
_journal_issue 36
_journal_name_full 'Journal of Materials Chemistry'
_journal_page_first 6504
_journal_paper_doi 10.1039/b902954k
_journal_volume 19
_journal_year 2009
_chemical_formula_moiety 'C10 H9 O8 S2 Y'
_chemical_formula_sum 'C10 H9 O8 S2 Y'
_chemical_formula_weight 410.20
_chemical_name_systematic
;
?
;
_space_group_IT_number 14
_symmetry_cell_setting monoclinic
_symmetry_space_group_name_Hall '-P 2yn'
_symmetry_space_group_name_H-M 'P 1 21/n 1'
_atom_sites_solution_hydrogens geom
_atom_sites_solution_primary direct
_atom_sites_solution_secondary difmap
_audit_creation_method SHELXL-97
_cell_angle_alpha 90.00
_cell_angle_beta 91.6070(10)
_cell_angle_gamma 90.00
_cell_formula_units_Z 4
_cell_length_a 7.6693(5)
_cell_length_b 7.8627(5)
_cell_length_c 21.0191(13)
_cell_measurement_reflns_used 4074
_cell_measurement_temperature 296(2)
_cell_measurement_theta_max 27.94
_cell_measurement_theta_min 2.77
_cell_volume 1266.98(14)
_computing_cell_refinement 'Bruker SMART'
_computing_data_collection 'Bruker SMART'
_computing_data_reduction 'Bruker SAINT'
_computing_molecular_graphics 'Bruker SHELXTL'
_computing_publication_material 'Bruker SHELXTL'
_computing_structure_refinement 'SHELXL-97 (Sheldrick, 1997)'
_computing_structure_solution 'SHELXS-97 (Sheldrick, 1990)'
_diffrn_ambient_temperature 296(2)
_diffrn_measured_fraction_theta_full 0.996
_diffrn_measured_fraction_theta_max 0.923
_diffrn_measurement_device_type 'CCD area detector'
_diffrn_measurement_method 'phi and omega scans'
_diffrn_radiation_monochromator graphite
_diffrn_radiation_source 'fine-focus sealed tube'
_diffrn_radiation_type MoK\a
_diffrn_radiation_wavelength 0.71073
_diffrn_reflns_av_R_equivalents 0.0846
_diffrn_reflns_av_sigmaI/netI 0.0757
_diffrn_reflns_limit_h_max 10
_diffrn_reflns_limit_h_min -10
_diffrn_reflns_limit_k_max 10
_diffrn_reflns_limit_k_min -10
_diffrn_reflns_limit_l_max 26
_diffrn_reflns_limit_l_min -27
_diffrn_reflns_number 10900
_diffrn_reflns_theta_full 25.00
_diffrn_reflns_theta_max 28.93
_diffrn_reflns_theta_min 1.94
_exptl_absorpt_coefficient_mu 4.971
_exptl_absorpt_correction_T_max 0.4364
_exptl_absorpt_correction_T_min 0.2411
_exptl_absorpt_correction_type multi-scan
_exptl_absorpt_process_details sadabs
_exptl_crystal_colour colourless
_exptl_crystal_density_diffrn 2.150
_exptl_crystal_density_method 'not measured'
_exptl_crystal_description plane
_exptl_crystal_F_000 816
_exptl_crystal_size_max 0.40
_exptl_crystal_size_mid 0.20
_exptl_crystal_size_min 0.20
_refine_diff_density_max 0.568
_refine_diff_density_min -0.687
_refine_diff_density_rms 0.125
_refine_ls_extinction_method none
_refine_ls_goodness_of_fit_ref 0.970
_refine_ls_hydrogen_treatment mixed
_refine_ls_matrix_type full
_refine_ls_number_parameters 202
_refine_ls_number_reflns 3090
_refine_ls_number_restraints 2
_refine_ls_restrained_S_all 0.970
_refine_ls_R_factor_all 0.0581
_refine_ls_R_factor_gt 0.0341
_refine_ls_shift/su_max 0.031
_refine_ls_shift/su_mean 0.002
_refine_ls_structure_factor_coef Fsqd
_refine_ls_weighting_details 'calc w=1/[\s^2^(Fo^2^)+(0.0272P)^2^+0.0000P] where P=(Fo^2^+2Fc^2^)/3'
_refine_ls_weighting_scheme calc
_refine_ls_wR_factor_gt 0.0677
_refine_ls_wR_factor_ref 0.0717
_reflns_number_gt 2257
_reflns_number_total 3090
_reflns_threshold_expression >2sigma(I)
_cod_data_source_file b902954k.txt
_cod_data_source_block y1
_cod_depositor_comments
;
The following automatic conversions were performed:
'_symmetry_cell_setting' value 'Monoclinic' changed to 'monoclinic'
according to '/home/saulius/struct/CIF-dictionaries/cif_core.dic'
dictionary named 'cif_core.dic' version 2.4.1 from 2010-06-29.

Automatic conversion script
Id: cif_fix_enum 1527 2010-12-29 10:47:43Z saulius 
;
_cod_original_sg_symbol_H-M P2(1)/n
_cod_database_code 7201012

loop_
_symmetry_equiv_pos_as_xyz
'x, y, z'
'-x+1/2, y+1/2, -z+1/2'
'-x, -y, -z'
'x-1/2, -y-1/2, z-1/2'

loop_
_atom_site_label
_atom_site_type_symbol
_atom_site_fract_x
_atom_site_fract_y
_atom_site_fract_z
_atom_site_U_iso_or_equiv
_atom_site_adp_type
_atom_site_occupancy
_atom_site_symmetry_multiplicity
_atom_site_calc_flag
_atom_site_refinement_flags
_atom_site_disorder_assembly
_atom_site_disorder_group
Y1 Y 0.83252(4) 0.33623(4) 0.008699(14) 0.01309(9) Uani 1 1 d . . .
O1 O 0.7036(3) 0.5053(3) 0.08272(10) 0.0201(5) Uani 1 1 d . . .
O2 O 0.6551(3) 0.8011(3) 0.05757(11) 0.0224(5) Uani 1 1 d . . .
O3 O 0.5870(3) 0.3949(3) -0.06075(11) 0.0201(5) Uani 1 1 d . . .
S1 S 0.58531(10) 0.65133(10) 0.08605(3) 0.01370(16) Uani 1 1 d . . .
C1 C 0.5641(4) 0.6943(4) 0.16867(14) 0.0127(6) Uani 1 1 d . . .
C2 C 0.6103(4) 0.8516(4) 0.18984(15) 0.0194(7) Uani 1 1 d . . .
H2 H 0.6511 0.9322 0.1615 0.023 Uiso 1 1 calc R . .
C3 C 0.5965(4) 0.8928(4) 0.25499(16) 0.0188(7) Uani 1 1 d . . .
H3 H 0.6270 1.0010 0.2693 0.023 Uiso 1 1 calc R . .
C4 C 0.5049(4) 0.5652(4) 0.21090(14) 0.0129(6) Uani 1 1 d . . .
C5 C 0.4572(4) 0.3980(4) 0.19061(15) 0.0161(7) Uani 1 1 d . . .
H5 H 0.4611 0.3704 0.1476 0.019 Uiso 1 1 calc R . .
C6 C 1.0611(4) -0.0241(4) 0.18043(14) 0.0143(6) Uani 1 1 d . . .
C7 C 1.1031(4) -0.1838(4) 0.20201(15) 0.0191(7) Uani 1 1 d . . .
H7 H 1.1378 -0.2670 0.1736 0.023 Uiso 1 1 calc R . .
C8 C 1.0936(4) -0.2216(4) 0.26718(15) 0.0190(7) Uani 1 1 d . . .
H8 H 1.1226 -0.3301 0.2816 0.023 Uiso 1 1 calc R . .
C9 C 1.0066(4) 0.1069(4) 0.22318(15) 0.0137(6) Uani 1 1 d . . .
C10 C 0.9614(4) 0.2749(4) 0.20315(15) 0.0166(7) Uani 1 1 d . . .
H10 H 0.9717 0.3045 0.1606 0.020 Uiso 1 1 calc R . .
S2 S 1.09522(10) 0.01998(9) 0.09865(4) 0.01400(17) Uani 1 1 d . . .
O4 O 0.9399(3) 0.1060(3) 0.07332(10) 0.0173(5) Uani 1 1 d . . .
O5 O 1.2511(3) 0.1213(3) 0.09559(11) 0.0251(6) Uani 1 1 d . . .
O6 O 0.8865(3) 0.1480(3) -0.06947(10) 0.0245(5) Uani 1 1 d . . .
O7 O 1.0880(3) 0.4363(3) 0.04563(12) 0.0216(5) Uani 1 1 d . . .
H7O H 1.167(6) 0.382(6) 0.074(2) 0.056(14) Uiso 1 1 d . . .
O8 O 0.6077(3) 0.1539(3) 0.04476(13) 0.0265(6) Uani 1 1 d D . .
H8A H 0.627(6) 0.059(3) 0.054(2) 0.050(15) Uiso 1 1 d D . .
H8B H 0.508(3) 0.165(7) 0.037(3) 0.09(2) Uiso 1 1 d D . .

loop_
_atom_site_aniso_label
_atom_site_aniso_U_11
_atom_site_aniso_U_22
_atom_site_aniso_U_33
_atom_site_aniso_U_23
_atom_site_aniso_U_13
_atom_site_aniso_U_12
Y1 0.01460(15) 0.01077(14) 0.01396(15) -0.00037(13) 0.00145(10) 0.00049(13)
O1 0.0229(12) 0.0216(12) 0.0160(12) 0.0011(10) 0.0053(9) 0.0080(10)
O2 0.0310(14) 0.0164(12) 0.0202(12) 0.0032(9) 0.0067(10) -0.0041(10)
O3 0.0170(12) 0.0244(12) 0.0185(12) 0.0019(9) -0.0053(9) -0.0012(10)
S1 0.0156(4) 0.0132(4) 0.0123(4) 0.0005(3) 0.0016(3) 0.0005(3)
C1 0.0137(15) 0.0134(16) 0.0110(15) -0.0004(11) 0.0016(12) 0.0017(11)
C2 0.0237(18) 0.0170(17) 0.0176(16) 0.0033(14) 0.0036(13) 0.0001(14)
C3 0.0236(19) 0.0127(15) 0.0202(17) -0.0028(13) -0.0012(14) -0.0038(13)
C4 0.0134(16) 0.0103(15) 0.0150(16) 0.0001(12) -0.0005(12) 0.0000(12)
C5 0.0203(17) 0.0141(15) 0.0138(16) -0.0039(12) 0.0006(13) -0.0008(12)
C6 0.0164(16) 0.0154(15) 0.0111(15) 0.0011(12) 0.0009(12) 0.0014(12)
C7 0.0241(18) 0.0146(17) 0.0184(16) -0.0031(13) 0.0000(13) 0.0069(14)
C8 0.0215(18) 0.0137(16) 0.0217(18) 0.0049(13) -0.0011(14) 0.0041(13)
C9 0.0130(16) 0.0128(15) 0.0151(16) 0.0018(12) -0.0003(13) 0.0001(11)
C10 0.0229(18) 0.0131(15) 0.0138(16) 0.0029(12) -0.0008(13) -0.0001(13)
S2 0.0177(4) 0.0131(4) 0.0113(4) -0.0001(3) 0.0014(3) 0.0024(3)
O4 0.0185(12) 0.0160(11) 0.0172(11) 0.0033(9) -0.0046(9) 0.0024(9)
O5 0.0179(13) 0.0333(14) 0.0244(13) 0.0035(10) 0.0039(10) -0.0068(10)
O6 0.0414(15) 0.0176(12) 0.0145(11) -0.0039(10) 0.0016(10) 0.0082(11)
O7 0.0195(12) 0.0209(12) 0.0241(13) 0.0093(10) -0.0048(10) -0.0048(10)
O8 0.0181(14) 0.0186(13) 0.0425(16) 0.0064(12) -0.0021(12) -0.0002(11)

loop_
_atom_type_symbol
_atom_type_description
_atom_type_scat_dispersion_real
_atom_type_scat_dispersion_imag
_atom_type_scat_source
C C 0.0033 0.0016 'International Tables Vol C Tables 4.2.6.8 and 6.1.1.4'
H H 0.0000 0.0000 'International Tables Vol C Tables 4.2.6.8 and 6.1.1.4'
O O 0.0106 0.0060 'International Tables Vol C Tables 4.2.6.8 and 6.1.1.4'
S S 0.1246 0.1234 'International Tables Vol C Tables 4.2.6.8 and 6.1.1.4'
Y Y -2.7962 3.5667 'International Tables Vol C Tables 4.2.6.8 and 6.1.1.4'

loop_
_geom_angle_atom_site_label_1
_geom_angle_atom_site_label_2
_geom_angle_atom_site_label_3
_geom_angle
_geom_angle_site_symmetry_1
_geom_angle_site_symmetry_3
_geom_angle_publ_flag
O7 Y1 O7 69.09(10) 3_765 . ?
O7 Y1 O6 95.47(9) 3_765 . ?
O7 Y1 O6 107.89(9) . . ?
O7 Y1 O1 90.67(9) 3_765 . ?
O7 Y1 O1 87.17(9) . . ?
O6 Y1 O1 164.92(9) . . ?
O7 Y1 O8 149.47(9) 3_765 . ?
O7 Y1 O8 137.56(9) . . ?
O6 Y1 O8 89.21(9) . . ?
O1 Y1 O8 78.65(9) . . ?
O7 Y1 O3 75.73(8) 3_765 . ?
O7 Y1 O3 144.31(8) . . ?
O6 Y1 O3 80.78(8) . . ?
O1 Y1 O3 87.44(8) . . ?
O8 Y1 O3 75.30(9) . . ?
O7 Y1 O4 143.78(8) 3_765 . ?
O7 Y1 O4 77.55(8) . . ?
O6 Y1 O4 81.38(8) . . ?
O1 Y1 O4 101.62(8) . . ?
O8 Y1 O4 66.75(8) . . ?
O3 Y1 O4 138.01(8) . . ?
O7 Y1 Y1 34.67(6) 3_765 3_765 ?
O7 Y1 Y1 34.42(6) . 3_765 ?
O6 Y1 Y1 104.17(6) . 3_765 ?
O1 Y1 Y1 88.68(6) . 3_765 ?
O8 Y1 Y1 166.08(7) . 3_765 ?
O3 Y1 Y1 110.20(6) . 3_765 ?
O4 Y1 Y1 110.91(5) . 3_765 ?
S1 O1 Y1 139.99(13) . . ?
S1 O3 Y1 149.79(14) 3_665 . ?
O2 S1 O3 113.50(14) . 3_665 ?
O2 S1 O1 112.63(14) . . ?
O3 S1 O1 110.09(14) 3_665 . ?
O2 S1 C1 107.28(14) . . ?
O3 S1 C1 107.26(14) 3_665 . ?
O1 S1 C1 105.58(13) . . ?
C2 C1 C4 121.8(3) . . ?
C2 C1 S1 117.5(2) . . ?
C4 C1 S1 120.6(2) . . ?
C1 C2 C3 120.0(3) . . ?
C1 C2 H2 120.0 . . ?
C3 C2 H2 120.0 . . ?
C10 C3 C2 120.3(3) 2_655 . ?
C10 C3 H3 119.9 2_655 . ?
C2 C3 H3 119.9 . . ?
C5 C4 C9 118.6(3) . 2_655 ?
C5 C4 C1 123.5(3) . . ?
C9 C4 C1 117.9(3) 2_655 . ?
C8 C5 C4 121.2(3) 2_655 . ?
C8 C5 H5 119.4 2_655 . ?
C4 C5 H5 119.4 . . ?
C7 C6 C9 121.3(3) . . ?
C7 C6 S2 117.3(2) . . ?
C9 C6 S2 121.2(2) . . ?
C6 C7 C8 119.9(3) . . ?
C6 C7 H7 120.1 . . ?
C8 C7 H7 120.1 . . ?
C5 C8 C7 120.9(3) 2_645 . ?
C5 C8 H8 119.5 2_645 . ?
C7 C8 H8 119.5 . . ?
C10 C9 C4 118.5(3) . 2_645 ?
C10 C9 C6 123.5(3) . . ?
C4 C9 C6 118.0(3) 2_645 . ?
C3 C10 C9 121.4(3) 2_645 . ?
C3 C10 H10 119.3 2_645 . ?
C9 C10 H10 119.3 . . ?
O5 S2 O4 113.46(14) . . ?
O5 S2 O6 113.01(15) . 3_755 ?
O4 S2 O6 110.63(14) . 3_755 ?
O5 S2 C6 107.19(14) . . ?
O4 S2 C6 107.60(14) . . ?
O6 S2 C6 104.32(14) 3_755 . ?
S2 O4 Y1 145.33(14) . . ?
S2 O6 Y1 156.55(15) 3_755 . ?
Y1 O7 Y1 110.91(10) 3_765 . ?
Y1 O7 H7O 121(3) 3_765 . ?
Y1 O7 H7O 127(3) . . ?
Y1 O8 H8A 121(4) . . ?
Y1 O8 H8B 125(4) . . ?
H8A O8 H8B 109(5) . . ?

loop_
_geom_bond_atom_site_label_1
_geom_bond_atom_site_label_2
_geom_bond_distance
_geom_bond_site_symmetry_2
_geom_bond_publ_flag
Y1 O7 2.217(2) 3_765 ?
Y1 O7 2.231(2) . ?
Y1 O6 2.258(2) . ?
Y1 O1 2.291(2) . ?
Y1 O8 2.382(3) . ?
Y1 O3 2.395(2) . ?
Y1 O4 2.396(2) . ?
Y1 Y1 3.6631(6) 3_765 ?
O1 S1 1.466(2) . ?
O2 S1 1.432(2) . ?
O3 S1 1.457(2) 3_665 ?
S1 O3 1.457(2) 3_665 ?
S1 C1 1.781(3) . ?
C1 C2 1.358(4) . ?
C1 C4 1.431(4) . ?
C2 C3 1.414(5) . ?
C2 H2 0.9300 . ?
C3 C10 1.361(4) 2_655 ?
C3 H3 0.9300 . ?
C4 C5 1.426(4) . ?
C4 C9 1.429(4) 2_655 ?
C5 C8 1.358(4) 2_655 ?
C5 H5 0.9300 . ?
C6 C7 1.371(4) . ?
C6 C9 1.436(4) . ?
C6 S2 1.780(3) . ?
C7 C8 1.405(4) . ?
C7 H7 0.9300 . ?
C8 C5 1.358(4) 2_645 ?
C8 H8 0.9300 . ?
C9 C10 1.426(4) . ?
C9 C4 1.429(4) 2_645 ?
C10 C3 1.361(4) 2_645 ?
C10 H10 0.9300 . ?
S2 O5 1.440(2) . ?
S2 O4 1.457(2) . ?
S2 O6 1.465(2) 3_755 ?
O6 S2 1.465(2) 3_755 ?
O7 Y1 2.217(2) 3_765 ?
O7 H7O 0.94(5) . ?
O8 H8A 0.784(19) . ?
O8 H8B 0.78(2) . ?
